data_7239123
loop_
_publ_author_name
'Thiyagarajan, Shanmugam'
'Pukin, Aliaksei'
'van Haveren, Jacco'
'Lutz, Martin'
'van Es, Daan S.'

_publ_section_title
;
 Concurrent formation of furan-2,5- and furan-2,4-dicarboxylic acid:
 unexpected aspects of the Henkel reaction
;
_journal_issue 36
_journal_name_full 'RSC Adv.'
_journal_page_first 15678
_journal_paper_doi 10.1039/C3RA42457J
_journal_volume 3
_journal_year 2013
_chemical_formula_moiety 'C8 H8 O5'
_chemical_formula_sum 'C8 H8 O5'
_chemical_formula_weight 184.14
_space_group_IT_number 15
_space_group_name_Hall '-C 2yc'
_space_group_name_H-M_alt 'C 1 2/c 1'
_symmetry_cell_setting monoclinic
_symmetry_space_group_name_Hall '-C 2yc'
_symmetry_space_group_name_H-M 'C 1 2/c 1'
_atom_sites_solution_hydrogens difmap
_atom_sites_solution_primary direct
_atom_sites_solution_secondary difmap
_audit_creation_method SHELXL-97
_cell_angle_alpha 90.00
_cell_angle_beta 122.294(3)
_cell_angle_gamma 90.00
_cell_formula_units_Z 8
_cell_length_a 15.2706(19)
_cell_length_b 11.0750(13)
_cell_length_c 11.6658(14)
_cell_measurement_reflns_used 6857
_cell_measurement_temperature 150(2)
_cell_measurement_theta_max 27.40
_cell_measurement_theta_min 2.42
_cell_volume 1667.8(4)
_computing_cell_refinement 'SAINT V7.68A'
_computing_data_collection Apex2
_computing_data_reduction 'SAINT V7.68A, SADABS-2008/1'
_computing_structure_refinement 'SHELXL-97 (Sheldrick, 2008)'
_computing_structure_solution 'SIR-97 (Altomare et al., 1997)'
_diffrn_ambient_temperature 150(2)
_diffrn_measured_fraction_theta_full 1.000
_diffrn_measured_fraction_theta_max 1.000
_diffrn_measurement_device_type 'Bruker Kappa ApexII'
_diffrn_measurement_method '\f and \w scans'
_diffrn_radiation_monochromator graphite
_diffrn_radiation_source 'fine-focus sealed tube'
_diffrn_radiation_type MoK\a
_diffrn_radiation_wavelength 0.71073
_diffrn_reflns_av_R_equivalents 0.0435
_diffrn_reflns_av_sigmaI/netI 0.0202
_diffrn_reflns_limit_h_max 18
_diffrn_reflns_limit_h_min -18
_diffrn_reflns_limit_k_max 13
_diffrn_reflns_limit_k_min -13
_diffrn_reflns_limit_l_max 14
_diffrn_reflns_limit_l_min -14
_diffrn_reflns_number 14085
_diffrn_reflns_theta_full 25.50
_diffrn_reflns_theta_max 25.50
_diffrn_reflns_theta_min 2.42
_exptl_absorpt_coefficient_mu 0.124
_exptl_absorpt_correction_T_max 0.7456
_exptl_absorpt_correction_T_min 0.5846
_exptl_absorpt_correction_type multi-scan
_exptl_absorpt_process_details SADABS-2008/1
_exptl_crystal_colour colourless
_exptl_crystal_density_diffrn 1.467
_exptl_crystal_density_method 'not measured'
_exptl_crystal_description needle
_exptl_crystal_F_000 768
_exptl_crystal_size_max 0.75
_exptl_crystal_size_mid 0.26
_exptl_crystal_size_min 0.14
_refine_diff_density_max 0.217
_refine_diff_density_min -0.244
_refine_diff_density_rms 0.054
_refine_ls_extinction_method none
_refine_ls_goodness_of_fit_ref 1.048
_refine_ls_hydrogen_treatment constr
_refine_ls_matrix_type full
_refine_ls_number_parameters 120
_refine_ls_number_reflns 1563
_refine_ls_number_restraints 0
_refine_ls_restrained_S_all 1.048
_refine_ls_R_factor_all 0.0516
_refine_ls_R_factor_gt 0.0411
_refine_ls_shift/su_max 0.015
_refine_ls_shift/su_mean 0.000
_refine_ls_structure_factor_coef Fsqd
_refine_ls_weighting_details 'calc w=1/[\s^2^(Fo^2^)+(0.0671P)^2^+1.6627P] where P=(Fo^2^+2Fc^2^)/3'
_refine_ls_weighting_scheme calc
_refine_ls_wR_factor_gt 0.1096
_refine_ls_wR_factor_ref 0.1200
_reflns_number_gt 1315
_reflns_number_total 1563
_reflns_threshold_expression I>2\s(I)
_cod_data_source_file c3ra42457j.txt
_cod_data_source_block l0374a
_cod_original_cell_volume 1667.8(3)
_cod_original_sg_symbol_H-M 'C 2/c'
_cod_database_code 7239123

loop_
_symmetry_equiv_pos_as_xyz
'x, y, z'
'-x, y, -z+1/2'
'x+1/2, y+1/2, z'
'-x+1/2, y+1/2, -z+1/2'
'-x, -y, -z'
'x, -y, z-1/2'
'-x+1/2, -y+1/2, -z'
'x+1/2, -y+1/2, z-1/2'

loop_
_atom_site_label
_atom_site_type_symbol
_atom_site_fract_x
_atom_site_fract_y
_atom_site_fract_z
_atom_site_U_iso_or_equiv
_atom_site_adp_type
_atom_site_occupancy
_atom_site_symmetry_multiplicity
_atom_site_calc_flag
_atom_site_refinement_flags
O1 O 0.39182(10) 0.24879(11) 0.01424(13) 0.0293(3) Uani 1 1 d .
O2 O 0.38484(11) 0.01836(12) 0.09882(13) 0.0355(4) Uani 1 1 d .
O3 O 0.35546(11) 0.09680(11) 0.25325(12) 0.0307(3) Uani 1 1 d .
O4 O 0.37398(11) 0.60397(12) 0.20246(14) 0.0359(4) Uani 1 1 d .
O5 O 0.38499(11) 0.62171(11) 0.01813(13) 0.0323(4) Uani 1 1 d .
C1 C 0.37316(13) 0.10329(15) 0.15327(17) 0.0256(4) Uani 1 1 d .
C2 C 0.37613(13) 0.23013(16) 0.11831(17) 0.0244(4) Uani 1 1 d .
C3 C 0.36740(13) 0.33666(15) 0.16791(17) 0.0250(4) Uani 1 1 d .
H3 H 0.3561 0.3483 0.2397 0.030 Uiso 1 1 calc R
C4 C 0.37867(13) 0.42807(16) 0.09059(17) 0.0252(4) Uani 1 1 d .
C5 C 0.39273(14) 0.37024(16) -0.00051(18) 0.0286(4) Uani 1 1 d .
H5 H 0.4020 0.4093 -0.0658 0.034 Uiso 1 1 calc R
C6 C 0.35321(18) -0.02495(17) 0.2981(2) 0.0370(5) Uani 1 1 d .
H6A H 0.3001 -0.0723 0.2212 0.055 Uiso 1 1 calc R
H6B H 0.3370 -0.0216 0.3688 0.055 Uiso 1 1 calc R
H6C H 0.4210 -0.0630 0.3347 0.055 Uiso 1 1 calc R
C7 C 0.37852(13) 0.55899(16) 0.11175(17) 0.0259(4) Uani 1 1 d .
C8 C 0.39205(17) 0.75194(16) 0.0357(2) 0.0384(5) Uani 1 1 d .
H8A H 0.3313 0.7816 0.0350 0.058 Uiso 1 1 calc R
H8B H 0.3946 0.7896 -0.0385 0.058 Uiso 1 1 calc R
H8C H 0.4550 0.7724 0.1225 0.058 Uiso 1 1 calc R

loop_
_atom_site_aniso_label
_atom_site_aniso_U_11
_atom_site_aniso_U_22
_atom_site_aniso_U_33
_atom_site_aniso_U_23
_atom_site_aniso_U_13
_atom_site_aniso_U_12
O1 0.0461(8) 0.0213(7) 0.0311(7) 0.0001(5) 0.0277(6) 0.0011(5)
O2 0.0594(9) 0.0223(7) 0.0361(7) -0.0014(5) 0.0330(7) 0.0024(6)
O3 0.0513(8) 0.0214(7) 0.0299(7) 0.0010(5) 0.0286(6) -0.0002(5)
O4 0.0584(9) 0.0249(7) 0.0375(8) -0.0032(5) 0.0343(7) -0.0010(6)
O5 0.0543(9) 0.0187(7) 0.0312(7) 0.0023(5) 0.0277(6) -0.0001(5)
C1 0.0317(9) 0.0235(9) 0.0239(8) -0.0001(7) 0.0164(8) 0.0002(7)
C2 0.0281(9) 0.0250(9) 0.0226(9) 0.0009(7) 0.0151(8) 0.0009(7)
C3 0.0311(9) 0.0227(9) 0.0247(8) 0.0003(7) 0.0173(7) 0.0011(7)
C4 0.0301(9) 0.0217(9) 0.0263(9) 0.0012(7) 0.0167(7) 0.0010(7)
C5 0.0402(10) 0.0224(9) 0.0302(9) 0.0027(7) 0.0235(8) 0.0002(7)
C6 0.0611(13) 0.0234(9) 0.0366(10) 0.0041(8) 0.0329(10) -0.0029(9)
C7 0.0308(9) 0.0222(9) 0.0262(9) 0.0011(7) 0.0162(8) 0.0004(7)
C8 0.0594(13) 0.0180(10) 0.0454(12) 0.0015(8) 0.0330(11) -0.0015(8)

loop_
_atom_type_symbol
_atom_type_description
_atom_type_scat_dispersion_real
_atom_type_scat_dispersion_imag
_atom_type_scat_source
C C 0.0033 0.0016 'International Tables Vol C Tables 4.2.6.8 and 6.1.1.4'
H H 0.0000 0.0000 'International Tables Vol C Tables 4.2.6.8 and 6.1.1.4'
O O 0.0106 0.0060 'International Tables Vol C Tables 4.2.6.8 and 6.1.1.4'

loop_
_geom_angle_atom_site_label_1
_geom_angle_atom_site_label_2
_geom_angle_atom_site_label_3
_geom_angle
C5 O1 C2 106.24(13)
C1 O3 C6 114.85(14)
C7 O5 C8 115.54(14)
O2 C1 O3 125.30(16)
O2 C1 C2 124.51(16)
O3 C1 C2 110.19(14)
C3 C2 O1 110.55(15)
C3 C2 C1 133.67(16)
O1 C2 C1 115.78(15)
C2 C3 C4 106.02(15)
C2 C3 H3 127.0
C4 C3 H3 127.0
C5 C4 C3 106.51(15)
C5 C4 C7 127.86(16)
C3 C4 C7 125.59(15)
C4 C5 O1 110.67(15)
C4 C5 H5 124.7
O1 C5 H5 124.7
O3 C6 H6A 109.5
O3 C6 H6B 109.5
H6A C6 H6B 109.5
O3 C6 H6C 109.5
H6A C6 H6C 109.5
H6B C6 H6C 109.5
O4 C7 O5 124.39(17)
O4 C7 C4 124.13(16)
O5 C7 C4 111.48(14)
O5 C8 H8A 109.5
O5 C8 H8B 109.5
H8A C8 H8B 109.5
O5 C8 H8C 109.5
H8A C8 H8C 109.5
H8B C8 H8C 109.5

loop_
_geom_bond_atom_site_label_1
_geom_bond_atom_site_label_2
_geom_bond_distance
O1 C5 1.357(2)
O1 C2 1.373(2)
O2 C1 1.200(2)
O3 C1 1.332(2)
O3 C6 1.454(2)
O4 C7 1.205(2)
O5 C7 1.342(2)
O5 C8 1.453(2)
C1 C2 1.470(2)
C2 C3 1.352(2)
C3 C4 1.426(2)
C3 H3 0.9500
C4 C5 1.353(2)
C4 C7 1.471(2)
C5 H5 0.9500
C6 H6A 0.9800
C6 H6B 0.9800
C6 H6C 0.9800
C8 H8A 0.9800
C8 H8B 0.9800
C8 H8C 0.9800

loop_
_geom_torsion_atom_site_label_1
_geom_torsion_atom_site_label_2
_geom_torsion_atom_site_label_3
_geom_torsion_atom_site_label_4
_geom_torsion
C6 O3 C1 O2 1.4(3)
C6 O3 C1 C2 -178.71(15)
C5 O1 C2 C3 -0.01(19)
C5 O1 C2 C1 -179.52(15)
O2 C1 C2 C3 -178.25(19)
O3 C1 C2 C3 1.9(3)
O2 C1 C2 O1 1.1(3)
O3 C1 C2 O1 -178.73(14)
O1 C2 C3 C4 -0.22(19)
C1 C2 C3 C4 179.17(18)
C2 C3 C4 C5 0.4(2)
C2 C3 C4 C7 -177.60(16)
C3 C4 C5 O1 -0.4(2)
C7 C4 C5 O1 177.52(16)
C2 O1 C5 C4 0.3(2)
C8 O5 C7 O4 3.2(3)
C8 O5 C7 C4 -176.23(16)
C5 C4 C7 O4 -173.59(18)
C3 C4 C7 O4 3.9(3)
C5 C4 C7 O5 5.9(3)
C3 C4 C7 O5 -176.61(16)
